data_2021724
loop_
_publ_author_name
'Palanisamy, Vasanthi'
'Sanphui, Palash'
'Prakash, Muthuramalingam'
'Chernyshev, Vladimir'

_publ_section_title
;
 Multicomponent solid forms of the uric acid reabsorption inhibitor
 lesinurad and cocrystal polymorphs with urea: DFT simulation and
 solubility study
;
_journal_coeditor_code CU3152
_journal_issue 8
_journal_name_full 'Acta Crystallographica Section C'
_journal_page_first
;
;
_journal_paper_doi 10.1107/S2053229619008829
_journal_volume 75
_journal_year 2019
_chemical_formula_iupac 'C17 H14 Br N3 O2 S, C H4 N2 O'
_chemical_formula_moiety 'C17 H14 Br N3 O2 S, C H4 N2 O'
_chemical_formula_sum 'C18 H18 Br N5 O3 S'
_chemical_formula_weight 464.35
_chemical_name_common 'Lesinurad--urea (1/1)'
_chemical_name_systematic
;
2-{[5-Bromo-4-(4-cyclopropylnaphthalen-1-yl)-4<i>H</i>-1,2,4-triazol-\
3-yl]sulfanyl}acetic acid--urea (1/1)
;
_space_group_crystal_system monoclinic
_space_group_IT_number 14
_space_group_name_Hall '-P 2ybc'
_space_group_name_H-M_alt 'P 1 21/c 1'
_symmetry_space_group_name_Hall '-P 2ybc'
_symmetry_space_group_name_H-M 'P 1 21/c 1'
_audit_creation_method
;
Olex2 1.2
(compiled 2018.05.29 svn.r3508 for OlexSys, GUI svn.r5506)
;
_cell_angle_alpha 90
_cell_angle_beta 103.193(4)
_cell_angle_gamma 90
_cell_formula_units_Z 8
_cell_length_a 10.9993(5)
_cell_length_b 15.2290(5)
_cell_length_c 24.0797(10)
_cell_measurement_reflns_used 4931
_cell_measurement_temperature 150.00(10)
_cell_measurement_theta_max 23.4870
_cell_measurement_theta_min 3.7100
_cell_volume 3927.1(3)
_computing_cell_refinement
;
CrysAlis PRO (Rigaku OD, 2015)
;
_computing_data_collection
;
CrysAlis PRO (Rigaku OD, 2015)
;
_computing_data_reduction
;
CrysAlis PRO (Rigaku OD, 2015)
;
_computing_molecular_graphics
;
OLEX2 (Dolomanov <i>et al.</i>,  2009)
;
_computing_publication_material
;
OLEX2 (Dolomanov <i>et al.</i>,  2009)
;
_computing_structure_refinement
;
olex2.refine (Bourhis <i>et al.</i>,  2015)
;
_diffrn_ambient_temperature 150.00(10)
_diffrn_detector 'CCD plate'
_diffrn_detector_area_resol_mean 8.0419
_diffrn_measured_fraction_theta_full 0.9973
_diffrn_measured_fraction_theta_max 0.9973
_diffrn_measurement_device 'four-circle diffractometer'
_diffrn_measurement_device_type 'Xcalibur, Eos, Nova'
_diffrn_measurement_method '\w scans'
_diffrn_radiation_monochromator mirror
_diffrn_radiation_probe x-ray
_diffrn_radiation_type 'Mo K\a'
_diffrn_radiation_wavelength 0.71073
_diffrn_reflns_av_R_equivalents 0.0930
_diffrn_reflns_av_unetI/netI 0.1116
_diffrn_reflns_limit_h_max 14
_diffrn_reflns_limit_h_min -14
_diffrn_reflns_limit_k_max 19
_diffrn_reflns_limit_k_min -19
_diffrn_reflns_limit_l_max 30
_diffrn_reflns_limit_l_min -31
_diffrn_reflns_number 33889
_diffrn_reflns_theta_full 27.4837
_diffrn_reflns_theta_max 27.48
_diffrn_reflns_theta_min 3.48
_diffrn_source 'micro-focus sealed X-ray tube'
_exptl_absorpt_coefficient_mu 2.230
_exptl_absorpt_correction_T_max 1.00000
_exptl_absorpt_correction_T_min 0.71544
_exptl_absorpt_correction_type multi-scan
_exptl_absorpt_process_details
;
CrysAlis PRO (Rigaku OD, 2015)
Empirical absorption correction using spherical harmonics,
implemented in SCALE3 ABSPACK scaling algorithm.
;
_exptl_crystal_colour colourless
_exptl_crystal_density_diffrn 1.5706
_exptl_crystal_description needle
_exptl_crystal_F_000 1887.4843
_exptl_crystal_size_max 0.30
_exptl_crystal_size_mid 0.12
_exptl_crystal_size_min 0.10
_refine_diff_density_max 2.1798
_refine_diff_density_min -1.2896
_refine_ls_goodness_of_fit_ref 1.0493
_refine_ls_hydrogen_treatment constr
_refine_ls_matrix_type full
_refine_ls_number_constraints 62
_refine_ls_number_parameters 509
_refine_ls_number_reflns 8975
_refine_ls_number_restraints 0
_refine_ls_restrained_S_all 1.0493
_refine_ls_R_factor_all 0.1135
_refine_ls_R_factor_gt 0.0645
_refine_ls_shift/su_max 0.0022
_refine_ls_shift/su_mean 0.0000
_refine_ls_structure_factor_coef Fsqd
_refine_ls_weighting_details 'w=1/[\s^2^(Fo^2^)+(0.0312P)^2^+2.5686P] where P=(Fo^2^+2Fc^2^)/3'
_refine_ls_weighting_scheme calc
_refine_ls_wR_factor_gt 0.1086
_refine_ls_wR_factor_ref 0.1317
_reflns_number_gt 5645
_reflns_number_total 8975
_reflns_threshold_expression I>=2u(I)
_cod_data_source_file cu3152sup1.cif
_cod_data_source_block LESUREFormII
_cod_database_code 2021724

loop_
_space_group_symop_id
_space_group_symop_operation_xyz
1 x,y,z
2 -x,y+1/2,-z+1/2
3 -x,-y,-z
4 x,-y-1/2,z-1/2

loop_
_atom_site_type_symbol
_atom_site_label
_atom_site_fract_x
_atom_site_fract_y
_atom_site_fract_z
_atom_site_U_iso_or_equiv
_atom_site_adp_type
_atom_site_occupancy
C C1 -0.1045(5) 0.1033(3) 0.5001(2) 0.0274(12) Uani 1.000000
C C2 0.0310(5) 0.1885(3) 0.5537(2) 0.0276(12) Uani 1.000000
C C3 0.2048(5) 0.2431(3) 0.6468(2) 0.0338(13) Uani 1.000000
H H3a 0.1318(5) 0.2404(3) 0.6630(2) 0.0405(15) Uiso 1.000000
H H3b 0.2562(5) 0.2917(3) 0.6646(2) 0.0405(15) Uiso 1.000000
C C4 0.2779(5) 0.1585(3) 0.6599(2) 0.0283(12) Uani 1.000000
C C5 0.0297(4) 0.1942(3) 0.44944(19) 0.0227(11) Uani 1.000000
C C6 0.0898(5) 0.1378(3) 0.4208(2) 0.0298(12) Uani 1.000000
H H6 0.1029(5) 0.0799(3) 0.4329(2) 0.0358(15) Uiso 1.000000
C C7 0.1320(5) 0.1668(3) 0.3734(2) 0.0307(12) Uani 1.000000
H H7 0.1694(5) 0.1270(3) 0.3532(2) 0.0369(14) Uiso 1.000000
C C8 0.1194(5) 0.2529(3) 0.3561(2) 0.0278(12) Uani 1.000000
C C9 0.0563(4) 0.3129(3) 0.3853(2) 0.0239(11) Uani 1.000000
C C10 0.0077(4) 0.2831(3) 0.43232(18) 0.0202(10) Uani 1.000000
C C11 -0.0574(4) 0.3429(3) 0.4598(2) 0.0239(11) Uani 1.000000
H H11 -0.0917(4) 0.3235(3) 0.4896(2) 0.0287(13) Uiso 1.000000
C C12 -0.0706(5) 0.4292(3) 0.4432(2) 0.0293(12) Uani 1.000000
H H12 -0.1134(5) 0.4679(3) 0.4618(2) 0.0352(14) Uiso 1.000000
C C13 -0.0202(5) 0.4593(3) 0.3985(2) 0.0307(12) Uani 1.000000
H H13 -0.0278(5) 0.5182(3) 0.3880(2) 0.0369(15) Uiso 1.000000
C C14 0.0405(5) 0.4024(3) 0.3699(2) 0.0307(12) Uani 1.000000
H H14 0.0720(5) 0.4232(3) 0.3397(2) 0.0368(15) Uiso 1.000000
C C15 0.1741(5) 0.2854(3) 0.3085(2) 0.0360(13) Uani 1.000000
H H15 0.1148(5) 0.3100(3) 0.2755(2) 0.0432(16) Uiso 1.000000
C C16 0.2860(5) 0.2410(3) 0.2962(2) 0.0401(14) Uani 1.000000
H H16a 0.3195(5) 0.1906(3) 0.3193(2) 0.0482(17) Uiso 1.000000
H H16b 0.2926(5) 0.2378(3) 0.2567(2) 0.0482(17) Uiso 1.000000
C C17 0.2991(6) 0.3289(4) 0.3241(3) 0.0544(17) Uani 1.000000
H H17a 0.3135(6) 0.3791(4) 0.3016(3) 0.065(2) Uiso 1.000000
H H17b 0.3404(6) 0.3319(4) 0.3642(3) 0.065(2) Uiso 1.000000
C C21 0.4302(5) 0.3990(3) 0.54182(19) 0.0236(11) Uani 1.000000
C C22 0.6134(5) 0.3569(3) 0.58664(19) 0.0251(11) Uani 1.000000
C C23 0.8035(5) 0.2990(3) 0.67225(19) 0.0280(12) Uani 1.000000
H H23a 0.8531(5) 0.2465(3) 0.68289(19) 0.0336(14) Uiso 1.000000
H H23b 0.7290(5) 0.2939(3) 0.68713(19) 0.0336(14) Uiso 1.000000
C C24 0.8779(5) 0.3785(3) 0.69850(19) 0.0243(11) Uani 1.000000
C C25 0.5555(4) 0.3168(3) 0.48275(18) 0.0197(10) Uani 1.000000
C C26 0.6144(5) 0.3585(3) 0.4467(2) 0.0273(11) Uani 1.000000
H H26 0.6428(5) 0.4158(3) 0.4542(2) 0.0327(14) Uiso 1.000000
C C27 0.6321(5) 0.3144(3) 0.39807(19) 0.0260(11) Uani 1.000000
H H27 0.6736(5) 0.3433(3) 0.37381(19) 0.0312(13) Uiso 1.000000
C C28 0.5907(4) 0.2303(3) 0.38480(18) 0.0203(10) Uani 1.000000
C C29 0.5256(4) 0.1865(3) 0.42229(18) 0.0195(10) Uani 1.000000
C C30 0.5081(4) 0.2298(3) 0.47223(18) 0.0184(10) Uani 1.000000
C C31 0.4453(5) 0.1869(3) 0.50923(19) 0.0275(11) Uani 1.000000
H H31 0.4361(5) 0.2151(3) 0.54229(19) 0.0330(14) Uiso 1.000000
C C32 0.3978(5) 0.1047(3) 0.4973(2) 0.0375(14) Uani 1.000000
H H32 0.3559(5) 0.0771(3) 0.5219(2) 0.0450(16) Uiso 1.000000
C C33 0.4125(5) 0.0619(3) 0.4476(2) 0.0349(13) Uani 1.000000
H H33 0.3787(5) 0.0062(3) 0.4393(2) 0.0419(16) Uiso 1.000000
C C34 0.4752(5) 0.1005(3) 0.41153(19) 0.0273(12) Uani 1.000000
H H34 0.4853(5) 0.0703(3) 0.37934(19) 0.0328(14) Uiso 1.000000
C C35 0.6106(5) 0.1871(3) 0.33281(19) 0.0294(12) Uani 1.000000
H H35 0.5807(5) 0.1264(3) 0.32770(19) 0.0352(14) Uiso 1.000000
C C36 0.7263(5) 0.2052(4) 0.3112(2) 0.0389(14) Uani 1.000000
H H36a 0.7846(5) 0.2486(4) 0.3314(2) 0.0467(16) Uiso 1.000000
H H36b 0.7644(5) 0.1564(4) 0.2957(2) 0.0467(16) Uiso 1.000000
C C37 0.6026(5) 0.2368(3) 0.2784(2) 0.0358(13) Uani 1.000000
H H37a 0.5658(5) 0.2072(3) 0.2429(2) 0.0430(16) Uiso 1.000000
H H37b 0.5860(5) 0.2993(3) 0.2786(2) 0.0430(16) Uiso 1.000000
C C40 0.5287(4) 0.4946(3) 0.25027(19) 0.0199(10) Uani 1.000000
N N1 -0.1192(4) 0.0935(3) 0.55236(18) 0.0340(11) Uani 1.000000
N N2 -0.0296(4) 0.1491(3) 0.58705(17) 0.0337(11) Uani 1.000000
N N3 -0.0131(4) 0.1637(2) 0.49808(16) 0.0247(9) Uani 1.000000
N N4 0.5597(4) 0.3923(2) 0.62437(17) 0.0282(10) Uani 1.000000
N N5 0.4392(4) 0.4191(2) 0.59548(17) 0.0274(9) Uani 1.000000
N N6 0.5367(4) 0.3603(2) 0.53353(15) 0.0225(9) Uani 1.000000
N N11 0.6314(4) 0.5156(3) 0.29063(17) 0.0323(10) Uani 1.000000
H H11a 0.6826(14) 0.545(2) 0.2755(3) 0.0388(12) Uiso 1.000000
H H11b 0.6089(5) 0.548(2) 0.3160(8) 0.0388(12) Uiso 1.000000
N N12 0.4175(4) 0.5096(2) 0.26117(16) 0.0252(9) Uani 1.000000
H H12a 0.4122(4) 0.5322(2) 0.29330(16) 0.0303(11) Uiso 1.000000
H H12b 0.3507(4) 0.4968(2) 0.23611(16) 0.0303(11) Uiso 1.000000
O O1 0.2329(3) 0.0913(2) 0.67171(16) 0.0400(10) Uani 1.000000
O O2 0.3967(3) 0.1674(2) 0.65853(16) 0.0375(9) Uani 1.000000
H H2 0.4322(13) 0.1199(8) 0.665(2) 0.0562(14) Uiso 1.000000
O O3 0.9978(3) 0.3701(2) 0.70006(15) 0.0315(8) Uani 1.000000
H H3 1.0365(6) 0.410(2) 0.7189(19) 0.0473(13) Uiso 1.000000
O O4 0.8308(3) 0.4412(2) 0.71645(14) 0.0302(8) Uani 1.000000
O O5 0.5392(3) 0.46065(19) 0.20385(12) 0.0231(7) Uani 1.000000
S S2 0.75922(12) 0.30727(9) 0.59523(5) 0.0317(3) Uani 1.000000
Br Br2 0.29317(5) 0.41848(3) 0.48198(2) 0.02899(14) Uani 1.000000
Br Br1 -0.18605(5) 0.04226(3) 0.43618(2) 0.03785(16) Uani 1.000000
C C41 0.1220(5) -0.0328(3) 0.29262(19) 0.0217(10) Uani 1.000000
N N13 0.2225(4) -0.0661(2) 0.32990(17) 0.0298(10) Uani 1.000000
H H13a 0.2016(10) -0.079(2) 0.3614(5) 0.0358(12) Uiso 1.000000
H H13b 0.246(2) -0.1132(13) 0.3157(6) 0.0358(12) Uiso 1.000000
N N14 0.0095(4) -0.0435(3) 0.30283(17) 0.0320(10) Uani 1.000000
H H14a 0.0011(4) -0.0712(3) 0.33285(17) 0.0384(12) Uiso 1.000000
H H14b -0.0550(4) -0.0226(3) 0.27944(17) 0.0384(12) Uiso 1.000000
O O6 0.1381(3) 0.0078(2) 0.24932(13) 0.0260(8) Uani 1.000000
S S1 0.15579(13) 0.26295(8) 0.57135(5) 0.0351(3) Uani 1.000000

loop_
_atom_site_aniso_label
_atom_site_aniso_U_11
_atom_site_aniso_U_22
_atom_site_aniso_U_33
_atom_site_aniso_U_12
_atom_site_aniso_U_13
_atom_site_aniso_U_23
C1 0.022(3) 0.027(3) 0.033(3) 0.003(2) 0.007(2) 0.017(2)
C2 0.030(3) 0.028(3) 0.024(3) 0.009(2) 0.005(2) 0.013(2)
C3 0.033(3) 0.041(3) 0.028(3) 0.003(2) 0.006(3) 0.001(2)
C4 0.021(3) 0.041(3) 0.021(3) 0.005(2) 0.000(2) 0.006(2)
C5 0.021(3) 0.023(2) 0.025(3) -0.008(2) 0.005(2) 0.004(2)
C6 0.038(3) 0.014(2) 0.042(3) 0.000(2) 0.018(3) 0.005(2)
C7 0.035(3) 0.026(3) 0.038(3) 0.001(2) 0.022(3) 0.002(2)
C8 0.036(3) 0.027(3) 0.024(3) -0.004(2) 0.013(2) 0.000(2)
C9 0.023(3) 0.023(2) 0.027(3) -0.005(2) 0.009(2) 0.005(2)
C10 0.016(2) 0.022(2) 0.021(2) 0.0008(18) 0.000(2) 0.0051(19)
C11 0.018(3) 0.028(3) 0.026(3) -0.004(2) 0.005(2) 0.007(2)
C12 0.027(3) 0.032(3) 0.029(3) 0.002(2) 0.007(2) -0.002(2)
C13 0.032(3) 0.020(2) 0.039(3) 0.002(2) 0.007(3) 0.010(2)
C14 0.035(3) 0.027(3) 0.032(3) -0.001(2) 0.013(3) 0.007(2)
C15 0.039(3) 0.042(3) 0.032(3) 0.008(3) 0.018(3) 0.009(2)
C16 0.044(4) 0.052(4) 0.030(3) 0.009(3) 0.022(3) 0.010(3)
C17 0.063(5) 0.043(4) 0.064(4) -0.002(3) 0.031(4) 0.011(3)
C21 0.025(3) 0.027(3) 0.021(3) 0.000(2) 0.010(2) -0.001(2)
C22 0.030(3) 0.028(3) 0.019(2) -0.002(2) 0.008(2) -0.004(2)
C23 0.028(3) 0.028(3) 0.029(3) -0.002(2) 0.008(2) 0.001(2)
C24 0.026(3) 0.031(3) 0.015(2) 0.002(2) 0.003(2) 0.005(2)
C25 0.018(2) 0.022(2) 0.019(2) -0.0013(19) 0.004(2) -0.0052(19)
C26 0.030(3) 0.020(2) 0.033(3) -0.005(2) 0.011(3) -0.007(2)
C27 0.032(3) 0.031(3) 0.019(2) -0.008(2) 0.012(2) 0.000(2)
C28 0.018(3) 0.026(2) 0.017(2) -0.0003(19) 0.004(2) -0.0036(19)
C29 0.020(3) 0.021(2) 0.017(2) 0.0013(19) 0.003(2) -0.0042(18)
C30 0.017(2) 0.018(2) 0.019(2) 0.0002(18) 0.002(2) -0.0036(18)
C31 0.033(3) 0.030(3) 0.021(3) -0.002(2) 0.010(2) -0.002(2)
C32 0.045(4) 0.032(3) 0.038(3) -0.011(3) 0.016(3) 0.006(2)
C33 0.043(4) 0.018(3) 0.043(3) -0.006(2) 0.008(3) -0.004(2)
C34 0.038(3) 0.024(3) 0.022(3) -0.002(2) 0.011(2) -0.003(2)
C35 0.037(3) 0.035(3) 0.018(2) 0.000(2) 0.009(2) -0.010(2)
C36 0.038(3) 0.056(4) 0.026(3) -0.001(3) 0.015(3) -0.016(3)
C37 0.048(4) 0.040(3) 0.019(3) 0.004(3) 0.007(3) -0.005(2)
C40 0.024(3) 0.018(2) 0.020(2) -0.0006(19) 0.010(2) 0.0015(19)
N1 0.027(3) 0.039(3) 0.040(3) 0.009(2) 0.016(2) 0.023(2)
N2 0.036(3) 0.036(2) 0.032(2) 0.009(2) 0.015(2) 0.008(2)
N3 0.026(2) 0.025(2) 0.024(2) 0.0021(17) 0.006(2) 0.0090(17)
N4 0.024(2) 0.034(2) 0.027(2) 0.0009(18) 0.007(2) -0.0079(18)
N5 0.027(2) 0.028(2) 0.028(2) 0.0012(18) 0.009(2) -0.0054(18)
N6 0.025(2) 0.023(2) 0.019(2) 0.0012(17) 0.0044(19) -0.0044(16)
N11 0.025(3) 0.046(3) 0.028(2) -0.007(2) 0.010(2) -0.011(2)
N12 0.024(2) 0.031(2) 0.023(2) -0.0013(18) 0.010(2) -0.0038(17)
O1 0.023(2) 0.038(2) 0.059(3) -0.0024(16) 0.010(2) 0.0193(18)
O2 0.028(2) 0.035(2) 0.049(2) 0.0020(16) 0.009(2) 0.0096(18)
O3 0.024(2) 0.034(2) 0.035(2) -0.0020(15) 0.0061(18) -0.0117(16)
O4 0.0211(19) 0.0300(19) 0.042(2) 0.0006(14) 0.0133(17) -0.0096(16)
O5 0.0235(19) 0.0261(17) 0.0216(17) -0.0045(14) 0.0092(16) -0.0061(14)
S2 0.0255(7) 0.0453(8) 0.0239(7) 0.0053(6) 0.0048(6) -0.0096(6)
Br2 0.0251(3) 0.0304(3) 0.0302(3) 0.0016(2) 0.0036(2) -0.0084(2)
Br1 0.0327(3) 0.0335(3) 0.0433(3) -0.0112(2) 0.0003(3) 0.0119(2)
C41 0.023(3) 0.021(2) 0.021(2) -0.007(2) 0.003(2) 0.0021(19)
N13 0.035(3) 0.030(2) 0.025(2) 0.0035(19) 0.008(2) 0.0053(18)
N14 0.022(2) 0.049(3) 0.025(2) -0.003(2) 0.005(2) 0.0139(19)
O6 0.0199(19) 0.0347(18) 0.0262(18) 0.0009(14) 0.0113(16) 0.0075(15)
S1 0.0376(9) 0.0371(7) 0.0278(7) -0.0048(6) 0.0016(7) 0.0075(6)

loop_
_atom_type_symbol
_atom_type_scat_Cromer_Mann_a1
_atom_type_scat_Cromer_Mann_a2
_atom_type_scat_Cromer_Mann_a3
_atom_type_scat_Cromer_Mann_a4
_atom_type_scat_Cromer_Mann_b1
_atom_type_scat_Cromer_Mann_b2
_atom_type_scat_Cromer_Mann_b3
_atom_type_scat_Cromer_Mann_b4
_atom_type_scat_Cromer_Mann_c
_atom_type_scat_dispersion_source
_atom_type_scat_dispersion_real
_atom_type_scat_dispersion_imag
_atom_type_scat_source
C 2.31000 1.02000 1.58860 0.86500 20.84390 10.20750 0.56870 51.65120 0.215599998832 'Henke, Gullikson and Davis, At. Data and Nucl. Data Tables, 1993, 54, 2' 0.00347 0.00161 'nternational Tables '
H 0.49300 0.32291 0.14019 0.04081 10.51090 26.12570 3.14236 57.79970 0.0030380000826 'Henke, Gullikson and Davis, At. Data and Nucl. Data Tables, 1993, 54, 2' 0.00000 0.00000 'International Tables'
O 3.04850 2.28680 1.54630 0.86700 13.27710 5.70110 0.32390 32.90890 0.250800013542 'Henke, Gullikson and Davis, At. Data and Nucl. Data Tables, 1993, 54, 2' 0.01158 0.00611 'International Tables V'
N 12.21260 3.13220 2.01250 1.16630 0.00570 9.89330 28.99750 0.58260 -11.5290002823 'Henke, Gullikson and Davis, At. Data and Nucl. Data Tables, 1993, 54, 2' 0.00653 0.00323 'International Tables V'
S 6.90530 5.20340 1.43790 1.58630 1.46790 22.21510 0.25360 56.17200 0.866900026798 'Henke, Gullikson and Davis, At. Data and Nucl. Data Tables, 1993, 54, 2' 0.12424 0.12443 'International Tables V'
Br 17.17890 5.23580 5.63770 3.98510 2.17230 16.57960 0.26090 41.43280 2.95569992065 'Henke, Gullikson and Davis, At. Data and Nucl. Data Tables, 1993, 54, 2' -0.28346 2.55990 'International Tables'

loop_
_geom_angle_atom_site_label_1
_geom_angle_atom_site_label_2
_geom_angle_atom_site_label_3
_geom_angle
N3 C1 N1 111.1(4)
Br1 C1 N1 126.8(4)
Br1 C1 N3 122.0(4)
N3 C2 N2 111.0(4)
S1 C2 N2 129.1(4)
S1 C2 N3 119.9(4)
S1 C3 C4 112.1(3)
O1 C4 C3 123.2(5)
O2 C4 C3 112.9(4)
O2 C4 O1 123.9(5)
C10 C5 C6 121.6(4)
N3 C5 C6 119.7(4)
N3 C5 C10 118.7(4)
C7 C6 C5 120.2(4)
C8 C7 C6 121.4(5)
C9 C8 C7 119.2(4)
C15 C8 C7 121.3(4)
C15 C8 C9 119.5(4)
C10 C9 C8 120.0(4)
C14 C9 C8 122.2(4)
C14 C9 C10 117.9(4)
C9 C10 C5 117.5(4)
C11 C10 C5 123.3(4)
C11 C10 C9 119.2(4)
C12 C11 C10 120.7(4)
C13 C12 C11 120.4(5)
C14 C13 C12 120.3(4)
C13 C14 C9 121.5(5)
C16 C15 C8 119.8(4)
C17 C15 C8 117.5(5)
C17 C15 C16 59.9(4)
C17 C16 C15 60.1(4)
C16 C17 C15 60.0(4)
N6 C21 N5 111.8(4)
Br2 C21 N5 126.4(4)
Br2 C21 N6 121.8(3)
N6 C22 N4 110.8(4)
S2 C22 N4 130.3(4)
S2 C22 N6 119.0(3)
S2 C23 C24 111.4(3)
O3 C24 C23 112.1(4)
O4 C24 C23 122.9(5)
O4 C24 O3 125.0(4)
C30 C25 C26 122.1(4)
N6 C25 C26 120.6(4)
N6 C25 C30 117.3(4)
C27 C26 C25 119.3(4)
C28 C27 C26 122.7(4)
C29 C28 C27 118.2(4)
C35 C28 C27 120.5(4)
C35 C28 C29 121.2(4)
C30 C29 C28 119.9(4)
C34 C29 C28 122.8(4)
C34 C29 C30 117.3(4)
C29 C30 C25 117.8(4)
C31 C30 C25 122.1(4)
C31 C30 C29 120.1(4)
C32 C31 C30 120.8(4)
C33 C32 C31 119.6(5)
C34 C33 C32 121.2(4)
C33 C34 C29 121.0(4)
C36 C35 C28 120.8(4)
C37 C35 C28 121.8(4)
C37 C35 C36 59.4(3)
C37 C36 C35 60.0(3)
C36 C37 C35 60.5(3)
N12 C40 N11 118.3(4)
O5 C40 N11 120.3(4)
O5 C40 N12 121.4(4)
N2 N1 C1 106.0(4)
N1 N2 C2 107.3(4)
C2 N3 C1 104.5(4)
C5 N3 C1 128.7(4)
C5 N3 C2 126.8(4)
N5 N4 C22 107.4(4)
N4 N5 C21 105.7(4)
C22 N6 C21 104.3(4)
C25 N6 C21 127.8(4)
C25 N6 C22 126.7(4)
C23 S2 C22 100.2(2)
N14 C41 N13 119.2(4)
O6 C41 N13 119.0(4)
O6 C41 N14 121.8(4)
C3 S1 C2 100.0(2)

loop_
_geom_bond_atom_site_label_1
_geom_bond_atom_site_label_2
_geom_bond_distance
C1 N1 1.314(6)
C1 N3 1.371(6)
C1 Br1 1.845(5)
C2 N2 1.302(6)
C2 N3 1.369(6)
C2 S1 1.756(5)
C3 C4 1.514(6)
C3 S1 1.798(5)
C4 O1 1.199(6)
C4 O2 1.322(6)
C5 C6 1.363(6)
C5 C10 1.420(6)
C5 N3 1.436(6)
C6 C7 1.398(6)
C7 C8 1.372(6)
C8 C9 1.426(6)
C8 C15 1.497(7)
C9 C10 1.431(6)
C9 C14 1.414(6)
C10 C11 1.413(6)
C11 C12 1.372(6)
C12 C13 1.397(7)
C13 C14 1.370(7)
C15 C16 1.493(7)
C15 C17 1.495(8)
C16 C17 1.491(7)
C21 N5 1.310(5)
C21 N6 1.366(6)
C21 Br2 1.856(5)
C22 N4 1.308(6)
C22 N6 1.363(5)
C22 S2 1.742(5)
C23 C24 1.516(6)
C23 S2 1.811(5)
C24 O3 1.317(6)
C24 O4 1.211(5)
C25 C26 1.354(6)
C25 C30 1.426(6)
C25 N6 1.446(5)
C26 C27 1.402(6)
C27 C28 1.373(6)
C28 C29 1.437(6)
C28 C35 1.474(6)
C29 C30 1.422(6)
C29 C34 1.422(6)
C30 C31 1.406(6)
C31 C32 1.362(6)
C32 C33 1.402(7)
C33 C34 1.361(7)
C35 C36 1.505(7)
C35 C37 1.498(6)
C36 C37 1.488(7)
C40 N11 1.349(6)
C40 N12 1.329(6)
C40 O5 1.261(5)
N1 N2 1.418(6)
N4 N5 1.409(5)
C41 N13 1.353(6)
C41 N14 1.325(6)
C41 O6 1.259(5)

_cod_database_fobs_code 2021724
